data_4065565
loop_
_publ_author_name
'Li, Ting'
'Garc\'ia, Juventino J.'
'Brennessel, William W.'
'Jones, William D.'

_publ_section_title
;
 C&#x2212;CN Bond Activation of Aromatic Nitriles and Fluxionality of the
 \h2-Arene Intermediates: Experimental and Theoretical Investigations
;
_journal_issue 11
_journal_name_full Organometallics
_journal_page_first 2430
_journal_paper_doi 10.1021/om100001m
_journal_volume 29
_journal_year 2010
_chemical_formula_moiety 'C22 H36 N2 Ni P2'
_chemical_formula_sum 'C22 H36 N2 Ni P2'
_chemical_formula_weight 449.18
_chemical_name_common Ni(dippe)(CN)(2-CN-C6H4)
_chemical_name_systematic
; 
 ? 
;
_space_group_IT_number 14
_symmetry_cell_setting monoclinic
_symmetry_space_group_name_Hall '-P 2yn'
_symmetry_space_group_name_H-M 'P 1 21/n 1'
_atom_sites_solution_hydrogens geom
_atom_sites_solution_primary direct
_atom_sites_solution_secondary difmap
_audit_creation_method SHELXL-97
_cell_angle_alpha 90.00
_cell_angle_beta 97.356(4)
_cell_angle_gamma 90.00
_cell_formula_units_Z 4
_cell_length_a 8.5767(15)
_cell_length_b 18.769(3)
_cell_length_c 14.628(3)
_cell_measurement_reflns_used 3892
_cell_measurement_temperature 100.0(1)
_cell_measurement_theta_max 27.31
_cell_measurement_theta_min 2.58
_cell_volume 2335.4(7)
_computing_cell_refinement 'SAINT (Bruker, 2009)'
_computing_data_collection 'APEX2 (Bruker, 2009)'
_computing_data_reduction 'SAINT (Bruker, 2009)'
_computing_molecular_graphics 'SHELXTL (Sheldrick, 2008)'
_computing_publication_material 'SHELXTL (Sheldrick, 2008)'
_computing_structure_refinement 'SHELXL-97 (Sheldrick, 2008)'
_computing_structure_solution 'SIR97 (Altomare et al., 1999)'
_diffrn_ambient_temperature 100.0(1)
_diffrn_measured_fraction_theta_full 1.000
_diffrn_measured_fraction_theta_max 1.000
_diffrn_measurement_device_type 'Bruker SMART APEX II CCD Platform'
_diffrn_measurement_method 'area detector, \w scans per \f'
_diffrn_radiation_monochromator graphite
_diffrn_radiation_source 'fine-focus sealed tube'
_diffrn_radiation_type MoK\a
_diffrn_radiation_wavelength 0.71073
_diffrn_reflns_av_R_equivalents 0.1705
_diffrn_reflns_av_sigmaI/netI 0.1106
_diffrn_reflns_limit_h_max 11
_diffrn_reflns_limit_h_min -11
_diffrn_reflns_limit_k_max 24
_diffrn_reflns_limit_k_min -24
_diffrn_reflns_limit_l_max 18
_diffrn_reflns_limit_l_min -18
_diffrn_reflns_number 30510
_diffrn_reflns_theta_full 27.48
_diffrn_reflns_theta_max 27.48
_diffrn_reflns_theta_min 1.77
_diffrn_standards_number 0
_exptl_absorpt_coefficient_mu 0.977
_exptl_absorpt_correction_T_max 0.9528
_exptl_absorpt_correction_T_min 0.7852
_exptl_absorpt_correction_type multi-scan
_exptl_absorpt_process_details 'SADABS (Sheldrick, 2008)'
_exptl_crystal_colour 'pale yellow'
_exptl_crystal_density_diffrn 1.278
_exptl_crystal_density_method 'not measured'
_exptl_crystal_description plate
_exptl_crystal_F_000 960
_exptl_crystal_size_max 0.26
_exptl_crystal_size_mid 0.12
_exptl_crystal_size_min 0.05
_refine_diff_density_max 0.492
_refine_diff_density_min -0.382
_refine_diff_density_rms 0.095
_refine_ls_extinction_method none
_refine_ls_goodness_of_fit_ref 0.986
_refine_ls_hydrogen_treatment constr
_refine_ls_matrix_type full
_refine_ls_number_parameters 252
_refine_ls_number_reflns 5349
_refine_ls_number_restraints 0
_refine_ls_restrained_S_all 0.986
_refine_ls_R_factor_all 0.1204
_refine_ls_R_factor_gt 0.0562
_refine_ls_shift/su_max 0.000
_refine_ls_shift/su_mean 0.000
_refine_ls_structure_factor_coef Fsqd
_refine_ls_weighting_details 'calc w=1/[\s^2^(Fo^2^)+(0.0444P)^2^+0.0000P] where P=(Fo^2^+2Fc^2^)/3'
_refine_ls_weighting_scheme calc
_refine_ls_wR_factor_gt 0.0997
_refine_ls_wR_factor_ref 0.1210
_reflns_number_gt 3174
_reflns_number_total 5349
_reflns_threshold_expression >2sigma(I)
_cod_data_source_file om100001m_si_004.cif
_cod_data_source_block jontl31_A6
_cod_database_code 4065565

loop_
_symmetry_equiv_pos_as_xyz
'x, y, z'
'-x+1/2, y+1/2, -z+1/2'
'-x, -y, -z'
'x-1/2, -y-1/2, z-1/2'

loop_
_atom_site_label
_atom_site_type_symbol
_atom_site_fract_x
_atom_site_fract_y
_atom_site_fract_z
_atom_site_U_iso_or_equiv
_atom_site_adp_type
_atom_site_occupancy
_atom_site_symmetry_multiplicity
_atom_site_calc_flag
_atom_site_refinement_flags
Ni1 Ni 0.44931(6) 0.22487(3) 0.76259(3) 0.01874(14) Uani 1 1 d .
P1 P 0.40596(12) 0.15820(6) 0.63895(7) 0.0214(2) Uani 1 1 d .
P2 P 0.32123(12) 0.31087(6) 0.68577(7) 0.0212(2) Uani 1 1 d .
C1 C 0.5885(4) 0.1580(2) 0.8291(3) 0.0192(8) Uani 1 1 d .
C2 C 0.5471(4) 0.1003(2) 0.8811(3) 0.0197(9) Uani 1 1 d .
C3 C 0.6573(5) 0.0526(2) 0.9254(3) 0.0238(9) Uani 1 1 d .
H3 H 0.6239 0.0133 0.9589 0.029 Uiso 1 1 calc R
C4 C 0.8141(5) 0.0632(2) 0.9198(3) 0.0285(10) Uani 1 1 d .
H4 H 0.8900 0.0305 0.9480 0.034 Uiso 1 1 calc R
C5 C 0.8608(5) 0.1214(2) 0.8731(3) 0.0264(10) Uani 1 1 d .
H5 H 0.9697 0.1295 0.8711 0.032 Uiso 1 1 calc R
C6 C 0.7516(4) 0.1682(2) 0.8290(3) 0.0239(9) Uani 1 1 d .
H6 H 0.7872 0.2082 0.7978 0.029 Uiso 1 1 calc R
C7 C 0.3843(5) 0.0896(2) 0.8929(3) 0.0245(9) Uani 1 1 d .
N1 N 0.2563(4) 0.0801(2) 0.9041(3) 0.0353(9) Uani 1 1 d .
C8 C 0.4623(4) 0.2801(2) 0.8692(3) 0.0252(9) Uani 1 1 d .
N2 N 0.4673(4) 0.3157(2) 0.9329(3) 0.0393(10) Uani 1 1 d .
C9 C 0.3212(5) 0.2141(2) 0.5422(3) 0.0238(9) Uani 1 1 d .
H9A H 0.4066 0.2318 0.5088 0.029 Uiso 1 1 calc R
H9B H 0.2497 0.1848 0.4989 0.029 Uiso 1 1 calc R
C10 C 0.2293(5) 0.2779(2) 0.5743(3) 0.0249(9) Uani 1 1 d .
H10A H 0.1199 0.2632 0.5794 0.030 Uiso 1 1 calc R
H10B H 0.2260 0.3166 0.5281 0.030 Uiso 1 1 calc R
C11 C 0.5637(5) 0.1104(2) 0.5899(3) 0.0336(11) Uani 1 1 d .
H11 H 0.5175 0.0930 0.5277 0.040 Uiso 1 1 calc R
C12 C 0.6974(5) 0.1598(3) 0.5749(3) 0.0475(14) Uani 1 1 d .
H12A H 0.7760 0.1336 0.5452 0.071 Uiso 1 1 calc R
H12B H 0.7460 0.1784 0.6344 0.071 Uiso 1 1 calc R
H12C H 0.6567 0.1996 0.5353 0.071 Uiso 1 1 calc R
C13 C 0.6223(6) 0.0448(2) 0.6458(3) 0.0382(12) Uani 1 1 d .
H13A H 0.7017 0.0202 0.6149 0.057 Uiso 1 1 calc R
H13B H 0.5339 0.0125 0.6508 0.057 Uiso 1 1 calc R
H13C H 0.6689 0.0595 0.7076 0.057 Uiso 1 1 calc R
C14 C 0.2585(5) 0.0884(2) 0.6515(3) 0.0271(10) Uani 1 1 d .
H14 H 0.3036 0.0565 0.7030 0.032 Uiso 1 1 calc R
C15 C 0.1096(5) 0.1217(2) 0.6799(3) 0.0278(10) Uani 1 1 d .
H15A H 0.0390 0.0839 0.6959 0.042 Uiso 1 1 calc R
H15B H 0.0568 0.1498 0.6286 0.042 Uiso 1 1 calc R
H15C H 0.1375 0.1526 0.7334 0.042 Uiso 1 1 calc R
C16 C 0.2168(6) 0.0416(2) 0.5662(3) 0.0379(12) Uani 1 1 d .
H16A H 0.1468 0.0030 0.5807 0.057 Uiso 1 1 calc R
H16B H 0.3131 0.0212 0.5476 0.057 Uiso 1 1 calc R
H16C H 0.1637 0.0705 0.5158 0.057 Uiso 1 1 calc R
C17 C 0.4519(5) 0.3842(2) 0.6587(3) 0.0297(10) Uani 1 1 d .
H17 H 0.3897 0.4157 0.6125 0.036 Uiso 1 1 calc R
C18 C 0.5899(5) 0.3548(2) 0.6141(3) 0.0398(12) Uani 1 1 d .
H18A H 0.6565 0.3943 0.5986 0.060 Uiso 1 1 calc R
H18B H 0.5501 0.3288 0.5579 0.060 Uiso 1 1 calc R
H18C H 0.6517 0.3225 0.6572 0.060 Uiso 1 1 calc R
C19 C 0.5095(6) 0.4297(3) 0.7423(3) 0.0499(15) Uani 1 1 d .
H19A H 0.5726 0.4693 0.7233 0.075 Uiso 1 1 calc R
H19B H 0.5740 0.4005 0.7881 0.075 Uiso 1 1 calc R
H19C H 0.4190 0.4486 0.7692 0.075 Uiso 1 1 calc R
C20 C 0.1625(5) 0.3554(2) 0.7381(3) 0.0287(10) Uani 1 1 d .
H20 H 0.2137 0.3837 0.7916 0.034 Uiso 1 1 calc R
C21 C 0.0545(5) 0.3016(2) 0.7763(3) 0.0379(12) Uani 1 1 d .
H21A H -0.0207 0.3268 0.8098 0.057 Uiso 1 1 calc R
H21B H 0.1173 0.2689 0.8183 0.057 Uiso 1 1 calc R
H21C H -0.0027 0.2746 0.7253 0.057 Uiso 1 1 calc R
C22 C 0.0693(5) 0.4076(2) 0.6729(3) 0.0374(12) Uani 1 1 d .
H22A H -0.0096 0.4314 0.7050 0.056 Uiso 1 1 calc R
H22B H 0.0167 0.3817 0.6194 0.056 Uiso 1 1 calc R
H22C H 0.1407 0.4432 0.6522 0.056 Uiso 1 1 calc R

loop_
_atom_site_aniso_label
_atom_site_aniso_U_11
_atom_site_aniso_U_22
_atom_site_aniso_U_33
_atom_site_aniso_U_23
_atom_site_aniso_U_13
_atom_site_aniso_U_12
Ni1 0.0189(3) 0.0201(3) 0.0166(3) 0.0014(2) -0.00015(19) 0.0003(2)
P1 0.0205(6) 0.0256(6) 0.0175(5) -0.0003(5) 0.0005(4) 0.0031(4)
P2 0.0209(6) 0.0199(5) 0.0221(6) 0.0034(5) -0.0006(4) -0.0006(4)
C1 0.016(2) 0.028(2) 0.0130(19) -0.0028(17) -0.0008(15) 0.0037(16)
C2 0.020(2) 0.022(2) 0.017(2) -0.0040(17) 0.0011(16) 0.0037(16)
C3 0.030(2) 0.017(2) 0.022(2) -0.0033(17) -0.0034(18) 0.0028(17)
C4 0.029(2) 0.031(3) 0.023(2) -0.0077(19) -0.0058(19) 0.0130(19)
C5 0.015(2) 0.037(3) 0.027(2) -0.006(2) 0.0012(17) 0.0033(18)
C6 0.020(2) 0.032(2) 0.019(2) -0.0007(18) -0.0017(16) -0.0018(17)
C7 0.034(3) 0.019(2) 0.019(2) 0.0055(17) -0.0023(18) 0.0020(18)
N1 0.026(2) 0.042(2) 0.037(2) 0.0115(19) 0.0034(17) 0.0012(17)
C8 0.020(2) 0.023(2) 0.031(2) 0.003(2) -0.0036(17) 0.0067(18)
N2 0.034(2) 0.048(3) 0.034(2) -0.011(2) -0.0043(18) 0.0065(19)
C9 0.022(2) 0.032(2) 0.016(2) 0.0034(18) -0.0004(16) 0.0008(17)
C10 0.026(2) 0.024(2) 0.024(2) 0.0060(19) -0.0011(17) -0.0023(18)
C11 0.037(3) 0.042(3) 0.022(2) -0.005(2) 0.006(2) 0.015(2)
C12 0.033(3) 0.069(4) 0.042(3) 0.005(3) 0.010(2) 0.011(3)
C13 0.044(3) 0.044(3) 0.026(3) -0.005(2) 0.003(2) 0.020(2)
C14 0.034(3) 0.023(2) 0.022(2) -0.0013(18) -0.0030(19) -0.0007(18)
C15 0.025(2) 0.026(2) 0.032(3) 0.002(2) 0.0021(19) -0.0010(18)
C16 0.050(3) 0.034(3) 0.029(3) -0.007(2) 0.000(2) -0.002(2)
C17 0.032(3) 0.028(2) 0.029(2) 0.008(2) 0.0008(19) -0.0076(19)
C18 0.029(3) 0.038(3) 0.053(3) 0.007(2) 0.006(2) -0.010(2)
C19 0.066(4) 0.038(3) 0.045(3) 0.001(3) 0.007(3) -0.028(3)
C20 0.031(2) 0.025(2) 0.029(2) 0.0014(19) 0.0000(19) 0.0046(18)
C21 0.037(3) 0.034(3) 0.044(3) 0.001(2) 0.013(2) 0.010(2)
C22 0.036(3) 0.033(3) 0.043(3) 0.004(2) 0.002(2) 0.011(2)

loop_
_atom_type_symbol
_atom_type_description
_atom_type_scat_dispersion_real
_atom_type_scat_dispersion_imag
_atom_type_scat_source
C C 0.0033 0.0016 'International Tables Vol C Tables 4.2.6.8 and 6.1.1.4'
H H 0.0000 0.0000 'International Tables Vol C Tables 4.2.6.8 and 6.1.1.4'
N N 0.0061 0.0033 'International Tables Vol C Tables 4.2.6.8 and 6.1.1.4'
P P 0.1023 0.0942 'International Tables Vol C Tables 4.2.6.8 and 6.1.1.4'
Ni Ni 0.3393 1.1124 'International Tables Vol C Tables 4.2.6.8 and 6.1.1.4'

loop_
_geom_angle_atom_site_label_1
_geom_angle_atom_site_label_2
_geom_angle_atom_site_label_3
_geom_angle
C8 Ni1 C1 88.42(16)
C8 Ni1 P2 89.54(12)
C1 Ni1 P2 171.53(12)
C8 Ni1 P1 173.52(13)
C1 Ni1 P1 94.25(12)
P2 Ni1 P1 88.64(4)
C9 P1 C11 102.47(19)
C9 P1 C14 105.87(19)
C11 P1 C14 103.9(2)
C9 P1 Ni1 108.59(14)
C11 P1 Ni1 122.94(15)
C14 P1 Ni1 111.66(14)
C10 P2 C20 105.49(19)
C10 P2 C17 105.37(19)
C20 P2 C17 104.6(2)
C10 P2 Ni1 109.91(14)
C20 P2 Ni1 118.09(14)
C17 P2 Ni1 112.45(14)
C2 C1 C6 115.3(3)
C2 C1 Ni1 127.0(3)
C6 C1 Ni1 117.7(3)
C1 C2 C3 123.0(4)
C1 C2 C7 119.4(3)
C3 C2 C7 117.6(4)
C4 C3 C2 119.3(4)
C4 C3 H3 120.4
C2 C3 H3 120.4
C3 C4 C5 119.7(4)
C3 C4 H4 120.1
C5 C4 H4 120.1
C4 C5 C6 120.9(4)
C4 C5 H5 119.6
C6 C5 H5 119.6
C5 C6 C1 121.7(4)
C5 C6 H6 119.1
C1 C6 H6 119.1
N1 C7 C2 178.3(4)
N2 C8 Ni1 177.7(4)
C10 C9 P1 112.1(3)
C10 C9 H9A 109.2
P1 C9 H9A 109.2
C10 C9 H9B 109.2
P1 C9 H9B 109.2
H9A C9 H9B 107.9
C9 C10 P2 110.9(3)
C9 C10 H10A 109.5
P2 C10 H10A 109.5
C9 C10 H10B 109.5
P2 C10 H10B 109.5
H10A C10 H10B 108.0
C12 C11 C13 111.7(4)
C12 C11 P1 111.4(3)
C13 C11 P1 113.0(3)
C12 C11 H11 106.8
C13 C11 H11 106.8
P1 C11 H11 106.8
C11 C12 H12A 109.5
C11 C12 H12B 109.5
H12A C12 H12B 109.5
C11 C12 H12C 109.5
H12A C12 H12C 109.5
H12B C12 H12C 109.5
C11 C13 H13A 109.5
C11 C13 H13B 109.5
H13A C13 H13B 109.5
C11 C13 H13C 109.5
H13A C13 H13C 109.5
H13B C13 H13C 109.5
C15 C14 C16 109.9(3)
C15 C14 P1 110.1(3)
C16 C14 P1 114.7(3)
C15 C14 H14 107.3
C16 C14 H14 107.3
P1 C14 H14 107.3
C14 C15 H15A 109.5
C14 C15 H15B 109.5
H15A C15 H15B 109.5
C14 C15 H15C 109.5
H15A C15 H15C 109.5
H15B C15 H15C 109.5
C14 C16 H16A 109.5
C14 C16 H16B 109.5
H16A C16 H16B 109.5
C14 C16 H16C 109.5
H16A C16 H16C 109.5
H16B C16 H16C 109.5
C19 C17 C18 110.9(4)
C19 C17 P2 112.9(3)
C18 C17 P2 110.4(3)
C19 C17 H17 107.5
C18 C17 H17 107.5
P2 C17 H17 107.5
C17 C18 H18A 109.5
C17 C18 H18B 109.5
H18A C18 H18B 109.5
C17 C18 H18C 109.5
H18A C18 H18C 109.5
H18B C18 H18C 109.5
C17 C19 H19A 109.5
C17 C19 H19B 109.5
H19A C19 H19B 109.5
C17 C19 H19C 109.5
H19A C19 H19C 109.5
H19B C19 H19C 109.5
C22 C20 C21 111.1(4)
C22 C20 P2 112.8(3)
C21 C20 P2 111.6(3)
C22 C20 H20 107.0
C21 C20 H20 107.0
P2 C20 H20 107.0
C20 C21 H21A 109.5
C20 C21 H21B 109.5
H21A C21 H21B 109.5
C20 C21 H21C 109.5
H21A C21 H21C 109.5
H21B C21 H21C 109.5
C20 C22 H22A 109.5
C20 C22 H22B 109.5
H22A C22 H22B 109.5
C20 C22 H22C 109.5
H22A C22 H22C 109.5
H22B C22 H22C 109.5

loop_
_geom_bond_atom_site_label_1
_geom_bond_atom_site_label_2
_geom_bond_distance
Ni1 C8 1.863(4)
Ni1 C1 1.911(4)
Ni1 P2 2.1815(12)
Ni1 P1 2.1915(12)
P1 C9 1.835(4)
P1 C11 1.844(4)
P1 C14 1.846(4)
P2 C10 1.826(4)
P2 C20 1.845(4)
P2 C17 1.849(4)
C1 C2 1.396(5)
C1 C6 1.412(5)
C2 C3 1.398(5)
C2 C7 1.442(6)
C3 C4 1.373(6)
C3 H3 0.9500
C4 C5 1.374(6)
C4 H4 0.9500
C5 C6 1.382(5)
C5 H5 0.9500
C6 H6 0.9500
C7 N1 1.145(5)
C8 N2 1.144(5)
C9 C10 1.540(5)
C9 H9A 0.9900
C9 H9B 0.9900
C10 H10A 0.9900
C10 H10B 0.9900
C11 C12 1.512(6)
C11 C13 1.527(6)
C11 H11 1.0000
C12 H12A 0.9800
C12 H12B 0.9800
C12 H12C 0.9800
C13 H13A 0.9800
C13 H13B 0.9800
C13 H13C 0.9800
C14 C15 1.526(5)
C14 C16 1.530(5)
C14 H14 1.0000
C15 H15A 0.9800
C15 H15B 0.9800
C15 H15C 0.9800
C16 H16A 0.9800
C16 H16B 0.9800
C16 H16C 0.9800
C17 C19 1.521(6)
C17 C18 1.526(6)
C17 H17 1.0000
C18 H18A 0.9800
C18 H18B 0.9800
C18 H18C 0.9800
C19 H19A 0.9800
C19 H19B 0.9800
C19 H19C 0.9800
C20 C22 1.521(6)
C20 C21 1.524(6)
C20 H20 1.0000
C21 H21A 0.9800
C21 H21B 0.9800
C21 H21C 0.9800
C22 H22A 0.9800
C22 H22B 0.9800
C22 H22C 0.9800

loop_
_geom_torsion_atom_site_label_1
_geom_torsion_atom_site_label_2
_geom_torsion_atom_site_label_3
_geom_torsion_atom_site_label_4
_geom_torsion
C8 Ni1 P1 C9 82.6(12)
C1 Ni1 P1 C9 -163.14(18)
P2 Ni1 P1 C9 8.88(14)
C8 Ni1 P1 C11 -158.1(11)
C1 Ni1 P1 C11 -43.8(2)
P2 Ni1 P1 C11 128.18(18)
C8 Ni1 P1 C14 -33.7(12)
C1 Ni1 P1 C14 80.50(19)
P2 Ni1 P1 C14 -107.47(15)
C8 Ni1 P2 C10 -165.71(19)
C1 Ni1 P2 C10 118.2(8)
P1 Ni1 P2 C10 8.07(14)
C8 Ni1 P2 C20 -44.7(2)
C1 Ni1 P2 C20 -120.8(8)
P1 Ni1 P2 C20 129.09(17)
C8 Ni1 P2 C17 77.2(2)
C1 Ni1 P2 C17 1.2(8)
P1 Ni1 P2 C17 -108.97(16)
C8 Ni1 C1 C2 88.9(4)
P2 Ni1 C1 C2 165.0(6)
P1 Ni1 C1 C2 -85.2(3)
C8 Ni1 C1 C6 -89.1(3)
P2 Ni1 C1 C6 -12.9(10)
P1 Ni1 C1 C6 96.8(3)
C6 C1 C2 C3 -4.0(6)
Ni1 C1 C2 C3 178.0(3)
C6 C1 C2 C7 173.9(3)
Ni1 C1 C2 C7 -4.1(5)
C1 C2 C3 C4 1.4(6)
C7 C2 C3 C4 -176.6(4)
C2 C3 C4 C5 1.8(6)
C3 C4 C5 C6 -2.2(6)
C4 C5 C6 C1 -0.7(6)
C2 C1 C6 C5 3.6(6)
Ni1 C1 C6 C5 -178.2(3)
C1 C2 C7 N1 -163(17)
C3 C2 C7 N1 15(17)
C1 Ni1 C8 N2 174(10)
P2 Ni1 C8 N2 2(10)
P1 Ni1 C8 N2 -71(10)
C11 P1 C9 C10 -159.2(3)
C14 P1 C9 C10 92.3(3)
Ni1 P1 C9 C10 -27.8(3)
P1 C9 C10 P2 34.5(4)
C20 P2 C10 C9 -155.2(3)
C17 P2 C10 C9 94.5(3)
Ni1 P2 C10 C9 -26.9(3)
C9 P1 C11 C12 70.2(3)
C14 P1 C11 C12 -179.8(3)
Ni1 P1 C11 C12 -52.0(4)
C9 P1 C11 C13 -163.1(3)
C14 P1 C11 C13 -53.1(4)
Ni1 P1 C11 C13 74.7(4)
C9 P1 C14 C15 -65.0(3)
C11 P1 C14 C15 -172.6(3)
Ni1 P1 C14 C15 53.0(3)
C9 P1 C14 C16 59.5(3)
C11 P1 C14 C16 -48.0(4)
Ni1 P1 C14 C16 177.5(3)
C10 P2 C17 C19 166.5(3)
C20 P2 C17 C19 55.5(4)
Ni1 P2 C17 C19 -73.8(4)
C10 P2 C17 C18 -68.8(3)
C20 P2 C17 C18 -179.8(3)
Ni1 P2 C17 C18 50.9(3)
C10 P2 C20 C22 -49.4(4)
C17 P2 C20 C22 61.4(4)
Ni1 P2 C20 C22 -172.7(3)
C10 P2 C20 C21 76.5(3)
C17 P2 C20 C21 -172.6(3)
Ni1 P2 C20 C21 -46.8(4)
